data_4026950
loop_
_publ_author_name
'Colin W. Anson'
'Dasan M. Thamattoor'

_publ_section_title
;
 Influence of Substituents on the Through-Space Shielding of Aromatic
 Rings
;
_journal_name_full 'Journal of Organic Chemistry'
_journal_page_first 1693
_journal_page_last 1700
_journal_paper_doi 10.1021/jo202203r
_journal_volume 77
_journal_year 2012
_chemical_formula_moiety 'C18 H13 N'
_chemical_formula_sum 'C18 H13 N'
_chemical_formula_weight 243.29
_chemical_name_systematic
; 
 ? 
;
_space_group_IT_number 14
_symmetry_cell_setting monoclinic
_symmetry_space_group_name_Hall '-P 2ybc'
_symmetry_space_group_name_H-M 'P 1 21/c 1'
_atom_sites_solution_hydrogens geom
_atom_sites_solution_primary direct
_atom_sites_solution_secondary difmap
_audit_creation_method SHELXL-97
_cell_angle_alpha 90.00
_cell_angle_beta 98.752(2)
_cell_angle_gamma 90.00
_cell_formula_units_Z 4
_cell_length_a 11.380(2)
_cell_length_b 16.270(3)
_cell_length_c 7.2667(13)
_cell_measurement_reflns_used 2430
_cell_measurement_temperature 110(2)
_cell_measurement_theta_max 26.20
_cell_measurement_theta_min 2.20
_cell_volume 1329.8(4)
_computing_cell_refinement 'Bruker SAINT'
_computing_data_collection 'Bruker APEX2'
_computing_data_reduction 'Bruker SAINT'
_computing_molecular_graphics 'Bruker SHELXTL'
_computing_publication_material 'Bruker SHELXTL'
_computing_structure_refinement 'SHELXL-97 (Sheldrick, 2008)'
_computing_structure_solution 'SHELXS-97 (Sheldrick, 2008)'
_diffrn_ambient_temperature 110(2)
_diffrn_measured_fraction_theta_full 0.998
_diffrn_measured_fraction_theta_max 0.998
_diffrn_measurement_device_type 'Bruker APEX-II CCD'
_diffrn_measurement_method '\f and \w scans'
_diffrn_radiation_monochromator graphite
_diffrn_radiation_source 'fine-focus sealed tube'
_diffrn_radiation_type MoK\a
_diffrn_radiation_wavelength 0.71073
_diffrn_reflns_av_R_equivalents 0.0301
_diffrn_reflns_av_sigmaI/netI 0.0270
_diffrn_reflns_limit_h_max 14
_diffrn_reflns_limit_h_min -13
_diffrn_reflns_limit_k_max 20
_diffrn_reflns_limit_k_min -20
_diffrn_reflns_limit_l_max 9
_diffrn_reflns_limit_l_min -9
_diffrn_reflns_number 10903
_diffrn_reflns_theta_full 26.38
_diffrn_reflns_theta_max 26.38
_diffrn_reflns_theta_min 1.81
_exptl_absorpt_coefficient_mu 0.071
_exptl_absorpt_correction_T_max 0.9930
_exptl_absorpt_correction_T_min 0.9757
_exptl_absorpt_correction_type multi-scan
_exptl_absorpt_process_details 'Sheldrick, G.M., (2008) SADABS University of Gottingen, Germany'
_exptl_crystal_colour colorless
_exptl_crystal_density_diffrn 1.215
_exptl_crystal_description needle
_exptl_crystal_F_000 512
_exptl_crystal_size_max 0.35
_exptl_crystal_size_mid 0.11
_exptl_crystal_size_min 0.10
_refine_diff_density_max 0.212
_refine_diff_density_min -0.145
_refine_diff_density_rms 0.037
_refine_ls_extinction_method none
_refine_ls_goodness_of_fit_ref 1.005
_refine_ls_hydrogen_treatment constr
_refine_ls_matrix_type full
_refine_ls_number_parameters 173
_refine_ls_number_reflns 2715
_refine_ls_number_restraints 0
_refine_ls_restrained_S_all 1.005
_refine_ls_R_factor_all 0.0604
_refine_ls_R_factor_gt 0.0433
_refine_ls_shift/su_max 0.000
_refine_ls_shift/su_mean 0.000
_refine_ls_structure_factor_coef Fsqd
_refine_ls_weighting_details 'calc w=1/[\s^2^(Fo^2^)+(0.0710P)^2^+0.1255P] where P=(Fo^2^+2Fc^2^)/3'
_refine_ls_weighting_scheme calc
_refine_ls_wR_factor_gt 0.1123
_refine_ls_wR_factor_ref 0.1254
_reflns_number_gt 2066
_reflns_number_total 2715
_reflns_threshold_expression >2sigma(I)
_cod_data_source_file jo202203r_si_005.cif
_cod_data_source_block das1007_0ma
_cod_database_code 4026950

loop_
_symmetry_equiv_pos_as_xyz
'x, y, z'
'-x, y+1/2, -z+1/2'
'-x, -y, -z'
'x, -y-1/2, z-1/2'

loop_
_atom_site_label
_atom_site_type_symbol
_atom_site_fract_x
_atom_site_fract_y
_atom_site_fract_z
_atom_site_U_iso_or_equiv
_atom_site_adp_type
_atom_site_occupancy
_atom_site_symmetry_multiplicity
_atom_site_calc_flag
_atom_site_refinement_flags
N1 N 0.15606(12) -0.18089(8) 0.79038(19) 0.0474(4) Uani 1 1 d .
C1 C 0.20571(12) 0.08994(8) 0.08019(18) 0.0320(3) Uani 1 1 d .
C2 C 0.31463(12) 0.11605(8) 0.02128(17) 0.0299(3) Uani 1 1 d .
C3 C 0.43258(13) 0.09721(8) 0.11427(19) 0.0339(3) Uani 1 1 d .
C4 C 0.52839(14) 0.12631(10) 0.0409(2) 0.0429(4) Uani 1 1 d .
H4 H 0.6059 0.1131 0.1021 0.051 Uiso 1 1 calc R
C5 C 0.51755(16) 0.17480(10) -0.1208(2) 0.0495(4) Uani 1 1 d .
H5 H 0.5865 0.1928 -0.1682 0.059 Uiso 1 1 calc R
C6 C 0.40776(15) 0.19564(9) -0.2085(2) 0.0436(4) Uani 1 1 d .
H6 H 0.4000 0.2286 -0.3175 0.052 Uiso 1 1 calc R
C7 C 0.30449(13) 0.16868(8) -0.13916(18) 0.0341(3) Uani 1 1 d .
C8 C 0.19194(14) 0.19695(8) -0.22486(19) 0.0384(4) Uani 1 1 d .
H8 H 0.1868 0.2324 -0.3297 0.046 Uiso 1 1 calc R
C9 C 0.09101(14) 0.17426(9) -0.1598(2) 0.0415(4) Uani 1 1 d .
H9 H 0.0161 0.1951 -0.2159 0.050 Uiso 1 1 calc R
C10 C 0.09839(13) 0.11961(9) -0.00857(19) 0.0380(4) Uani 1 1 d .
H10 H 0.0272 0.1026 0.0337 0.046 Uiso 1 1 calc R
C11 C 0.19842(12) 0.03049(8) 0.23522(18) 0.0317(3) Uani 1 1 d .
C12 C 0.16672(14) 0.05774(9) 0.4020(2) 0.0418(4) Uani 1 1 d .
H12 H 0.1521 0.1146 0.4182 0.050 Uiso 1 1 calc R
C13 C 0.15603(15) 0.00333(9) 0.5450(2) 0.0430(4) Uani 1 1 d .
H13 H 0.1357 0.0229 0.6593 0.052 Uiso 1 1 calc R
C14 C 0.17520(12) -0.08010(8) 0.52028(19) 0.0339(3) Uani 1 1 d .
C15 C 0.20442(12) -0.10862(9) 0.3530(2) 0.0372(3) Uani 1 1 d .
H15 H 0.2168 -0.1657 0.3356 0.045 Uiso 1 1 calc R
C16 C 0.21536(13) -0.05345(9) 0.21172(19) 0.0365(3) Uani 1 1 d .
H16 H 0.2347 -0.0731 0.0969 0.044 Uiso 1 1 calc R
C17 C 0.16407(13) -0.13679(9) 0.6691(2) 0.0377(4) Uani 1 1 d .
C18 C 0.45880(13) 0.05186(10) 0.2967(2) 0.0442(4) Uani 1 1 d .
H17A H 0.5441 0.0551 0.3437 0.066 Uiso 1 1 calc R
H17B H 0.4355 -0.0059 0.2779 0.066 Uiso 1 1 calc R
H17C H 0.4139 0.0768 0.3872 0.066 Uiso 1 1 calc R

loop_
_atom_site_aniso_label
_atom_site_aniso_U_11
_atom_site_aniso_U_22
_atom_site_aniso_U_33
_atom_site_aniso_U_23
_atom_site_aniso_U_13
_atom_site_aniso_U_12
N1 0.0610(9) 0.0331(7) 0.0500(8) 0.0023(6) 0.0143(7) -0.0041(6)
C1 0.0394(8) 0.0252(7) 0.0305(7) -0.0051(5) 0.0031(6) 0.0000(5)
C2 0.0402(8) 0.0207(6) 0.0287(7) -0.0027(5) 0.0046(5) 0.0021(5)
C3 0.0393(8) 0.0272(7) 0.0352(7) -0.0005(6) 0.0055(6) 0.0017(6)
C4 0.0380(8) 0.0389(8) 0.0525(9) 0.0043(7) 0.0097(7) 0.0047(7)
C5 0.0520(10) 0.0438(9) 0.0578(10) 0.0092(8) 0.0244(8) 0.0039(7)
C6 0.0609(10) 0.0335(8) 0.0390(8) 0.0071(6) 0.0161(7) 0.0057(7)
C7 0.0489(9) 0.0226(7) 0.0308(7) -0.0020(5) 0.0053(6) 0.0029(6)
C8 0.0555(10) 0.0251(7) 0.0320(7) -0.0020(6) -0.0014(6) 0.0040(6)
C9 0.0443(9) 0.0329(8) 0.0423(8) -0.0055(6) -0.0093(7) 0.0085(6)
C10 0.0379(8) 0.0353(8) 0.0398(8) -0.0076(6) 0.0027(6) -0.0006(6)
C11 0.0317(7) 0.0289(7) 0.0342(7) -0.0022(5) 0.0039(6) -0.0027(5)
C12 0.0605(10) 0.0262(7) 0.0404(8) -0.0048(6) 0.0130(7) 0.0004(7)
C13 0.0616(10) 0.0337(8) 0.0362(8) -0.0048(6) 0.0156(7) -0.0016(7)
C14 0.0342(8) 0.0289(7) 0.0394(8) -0.0013(6) 0.0080(6) -0.0055(6)
C15 0.0394(8) 0.0265(7) 0.0463(8) -0.0055(6) 0.0083(6) -0.0026(6)
C16 0.0418(8) 0.0318(8) 0.0376(7) -0.0056(6) 0.0110(6) -0.0017(6)
C17 0.0405(8) 0.0300(8) 0.0431(8) -0.0036(6) 0.0079(6) -0.0042(6)
C18 0.0405(8) 0.0451(9) 0.0441(9) 0.0088(7) -0.0028(7) -0.0017(7)

loop_
_atom_type_symbol
_atom_type_description
_atom_type_scat_dispersion_real
_atom_type_scat_dispersion_imag
_atom_type_scat_source
C C 0.0033 0.0016 'International Tables Vol C Tables 4.2.6.8 and 6.1.1.4'
H H 0.0000 0.0000 'International Tables Vol C Tables 4.2.6.8 and 6.1.1.4'
N N 0.0061 0.0033 'International Tables Vol C Tables 4.2.6.8 and 6.1.1.4'

loop_
_geom_angle_atom_site_label_1
_geom_angle_atom_site_label_2
_geom_angle_atom_site_label_3
_geom_angle
C10 C1 C2 120.02(13)
C10 C1 C11 115.59(12)
C2 C1 C11 124.39(12)
C1 C2 C7 116.86(12)
C1 C2 C3 125.59(12)
C7 C2 C3 117.47(13)
C4 C3 C2 118.94(13)
C4 C3 C18 116.70(13)
C2 C3 C18 124.22(13)
C3 C4 C5 123.11(15)
C3 C4 H4 118.4
C5 C4 H4 118.4
C6 C5 C4 119.39(15)
C6 C5 H5 120.3
C4 C5 H5 120.3
C5 C6 C7 120.66(14)
C5 C6 H6 119.7
C7 C6 H6 119.7
C8 C7 C6 119.19(13)
C8 C7 C2 120.46(14)
C6 C7 C2 120.30(13)
C9 C8 C7 121.06(13)
C9 C8 H8 119.5
C7 C8 H8 119.5
C8 C9 C10 119.39(13)
C8 C9 H9 120.3
C10 C9 H9 120.3
C1 C10 C9 122.03(14)
C1 C10 H10 119.0
C9 C10 H10 119.0
C12 C11 C16 118.62(13)
C12 C11 C1 120.14(12)
C16 C11 C1 121.11(12)
C13 C12 C11 121.02(13)
C13 C12 H12 119.5
C11 C12 H12 119.5
C12 C13 C14 119.56(13)
C12 C13 H13 120.2
C14 C13 H13 120.2
C15 C14 C13 120.19(13)
C15 C14 C17 120.22(13)
C13 C14 C17 119.59(12)
C16 C15 C14 119.58(13)
C16 C15 H15 120.2
C14 C15 H15 120.2
C15 C16 C11 121.01(13)
C15 C16 H16 119.5
C11 C16 H16 119.5
N1 C17 C14 178.68(15)
C3 C18 H17A 109.5
C3 C18 H17B 109.5
H17A C18 H17B 109.5
C3 C18 H17C 109.5
H17A C18 H17C 109.5
H17B C18 H17C 109.5

loop_
_geom_bond_atom_site_label_1
_geom_bond_atom_site_label_2
_geom_bond_distance
N1 C17 1.1505(18)
C1 C10 1.3788(19)
C1 C2 1.4358(19)
C1 C11 1.4966(18)
C2 C7 1.4370(18)
C2 C3 1.4409(19)
C3 C4 1.369(2)
C3 C18 1.5068(19)
C4 C5 1.405(2)
C4 H4 0.9500
C5 C6 1.356(2)
C5 H5 0.9500
C6 C7 1.417(2)
C6 H6 0.9500
C7 C8 1.413(2)
C8 C9 1.358(2)
C8 H8 0.9500
C9 C10 1.406(2)
C9 H9 0.9500
C10 H10 0.9500
C11 C12 1.3886(19)
C11 C16 1.3935(19)
C12 C13 1.385(2)
C12 H12 0.9500
C13 C14 1.391(2)
C13 H13 0.9500
C14 C15 1.3879(19)
C14 C17 1.4417(19)
C15 C16 1.3835(19)
C15 H15 0.9500
C16 H16 0.9500
C18 H17A 0.9800
C18 H17B 0.9800
C18 H17C 0.9800

loop_
_cod_related_entry_id
_cod_related_entry_database
_cod_related_entry_code
1 ChemSpider 30659461
